data_7032280
loop_
_publ_author_name
'Bagh, Bidraha'
'Stephan, Douglas W.'

_publ_section_title
;
 Half sandwich ruthenium(ii) hydrides: hydrogenation of terminal,
 internal, cyclic and functionalized olefins.
;
_journal_issue 41
_journal_name_full 'Dalton transactions (Cambridge, England : 2003)'
_journal_page_first 15638
_journal_page_last 15645
_journal_paper_doi 10.1039/c4dt02407a
_journal_volume 43
_journal_year 2014
_chemical_formula_sum 'C26 H30 Cl N3 Ru'
_chemical_formula_weight 521.05
_chemical_name_systematic
; 
 ? 
;
_space_group_IT_number 14
_symmetry_cell_setting monoclinic
_symmetry_space_group_name_Hall '-P 2ybc'
_symmetry_space_group_name_H-M 'P 1 21/c 1'
_atom_sites_solution_hydrogens geom
_atom_sites_solution_primary direct
_atom_sites_solution_secondary difmap
_audit_creation_method SHELXL-97
_cell_angle_alpha 90.00
_cell_angle_beta 113.246(7)
_cell_angle_gamma 90.00
_cell_formula_units_Z 4
_cell_length_a 16.779(4)
_cell_length_b 10.771(2)
_cell_length_c 14.126(3)
_cell_measurement_reflns_used 6594
_cell_measurement_temperature 150(2)
_cell_measurement_theta_max 27.36
_cell_measurement_theta_min 2.31
_cell_volume 2345.7(9)
_computing_cell_refinement 'Bruker SAINT'
_computing_data_collection 'Bruker APEX2'
_computing_data_reduction 'Bruker SAINT'
_computing_molecular_graphics 'Bruker SHELXTL'
_computing_publication_material 'Bruker SHELXTL'
_computing_structure_refinement 'SHELXL-97 (Sheldrick, 2008)'
_computing_structure_solution 'SHELXS-97 (Sheldrick, 2008)'
_diffrn_ambient_temperature 150(2)
_diffrn_measured_fraction_theta_full 0.988
_diffrn_measured_fraction_theta_max 0.988
_diffrn_measurement_device_type 'Bruker APEX-II CCD'
_diffrn_measurement_method '\f and \w scans'
_diffrn_radiation_monochromator graphite
_diffrn_radiation_source 'fine-focus sealed tube'
_diffrn_radiation_type MoK\a
_diffrn_radiation_wavelength 0.71073
_diffrn_reflns_av_R_equivalents 0.0620
_diffrn_reflns_av_sigmaI/netI 0.0674
_diffrn_reflns_limit_h_max 21
_diffrn_reflns_limit_h_min -21
_diffrn_reflns_limit_k_max 13
_diffrn_reflns_limit_k_min -13
_diffrn_reflns_limit_l_max 18
_diffrn_reflns_limit_l_min -18
_diffrn_reflns_number 20952
_diffrn_reflns_theta_full 27.63
_diffrn_reflns_theta_max 27.63
_diffrn_reflns_theta_min 2.31
_exptl_absorpt_coefficient_mu 0.801
_exptl_absorpt_correction_T_max 0.9242
_exptl_absorpt_correction_T_min 0.9031
_exptl_absorpt_correction_type multi-scan
_exptl_absorpt_process_details SADABS
_exptl_crystal_colour orange
_exptl_crystal_density_diffrn 1.475
_exptl_crystal_density_method 'not measured'
_exptl_crystal_description block
_exptl_crystal_F_000 1072
_exptl_crystal_size_max 0.13
_exptl_crystal_size_mid 0.12
_exptl_crystal_size_min 0.10
_refine_diff_density_max 1.627
_refine_diff_density_min -0.828
_refine_diff_density_rms 0.111
_refine_ls_extinction_method none
_refine_ls_goodness_of_fit_ref 1.036
_refine_ls_hydrogen_treatment mixed
_refine_ls_matrix_type full
_refine_ls_number_parameters 284
_refine_ls_number_reflns 5384
_refine_ls_number_restraints 0
_refine_ls_restrained_S_all 1.036
_refine_ls_R_factor_all 0.0738
_refine_ls_R_factor_gt 0.0444
_refine_ls_shift/su_max 0.001
_refine_ls_shift/su_mean 0.000
_refine_ls_structure_factor_coef Fsqd
_refine_ls_weighting_details 'calc w=1/[\s^2^(Fo^2^)+(0.0332P)^2^+2.6117P] where P=(Fo^2^+2Fc^2^)/3'
_refine_ls_weighting_scheme calc
_refine_ls_wR_factor_gt 0.0859
_refine_ls_wR_factor_ref 0.0958
_reflns_number_gt 3916
_reflns_number_total 5384
_reflns_threshold_expression >2sigma(I)
_cod_data_source_file c4dt02407a1.cif
_cod_data_source_block bid004_0ma
_cod_depositor_comments
;
The following automatic conversions were performed:

'_symmetry_cell_setting' value 'Monoclinic' changed to 'monoclinic'
according to
/usr/data/users/saulius/crontab/automatic-downloads/rss-feeds/RSC/lib/dictionaries/cif_core.dic
dictionary named 'cif_core.dic' version 2.4.2 from 2011-04-26.

Automatic conversion script
Id: cif_fix_values 2281 2013-09-26 08:29:07Z andrius 

 Adding full bibliography for 7032279--7032280.cif.
;
_cod_original_cell_volume 2345.6(9)
_cod_original_sg_symbol_H-M P2(1)/c
_cod_database_code 7032280

loop_
_symmetry_equiv_pos_as_xyz
'x, y, z'
'-x, y+1/2, -z+1/2'
'-x, -y, -z'
'x, -y-1/2, z-1/2'

loop_
_atom_site_label
_atom_site_type_symbol
_atom_site_fract_x
_atom_site_fract_y
_atom_site_fract_z
_atom_site_U_iso_or_equiv
_atom_site_adp_type
_atom_site_occupancy
_atom_site_symmetry_multiplicity
_atom_site_calc_flag
_atom_site_refinement_flags
Ru1 Ru 0.269898(19) 0.14117(3) 0.48405(2) 0.01801(9) Uani 1 1 d .
Cl1 Cl 0.23541(6) 0.25155(9) 0.32227(7) 0.0264(2) Uani 1 1 d .
N1 N 0.10220(18) 0.2293(3) 0.5042(2) 0.0177(6) Uani 1 1 d .
N2 N 0.06701(19) 0.3143(3) 0.5445(2) 0.0229(7) Uani 1 1 d .
N3 N 0.12853(18) 0.3979(3) 0.5823(2) 0.0196(7) Uani 1 1 d .
C17 C 0.3180(2) 0.0169(3) 0.6167(2) 0.0180(8) Uani 1 1 d .
C18 C 0.3369(2) -0.0363(4) 0.5353(3) 0.0242(9) Uani 1 1 d .
H18A H 0.3068 -0.1147 0.5022 0.029 Uiso 1 1 calc R
C19 C 0.3839(2) 0.0297(4) 0.4890(3) 0.0282(9) Uani 1 1 d .
H19A H 0.3851 -0.0019 0.4230 0.034 Uiso 1 1 calc R
C20 C 0.4144(2) 0.1521(4) 0.5223(3) 0.0296(9) Uani 1 1 d .
C26 C 0.4587(3) 0.2252(4) 0.4669(4) 0.0417(12) Uani 1 1 d .
H26A H 0.5215 0.2124 0.5006 0.063 Uiso 1 1 calc R
H26B H 0.4455 0.3136 0.4688 0.063 Uiso 1 1 calc R
H26C H 0.4379 0.1973 0.3951 0.063 Uiso 1 1 calc R
C21 C 0.4007(2) 0.2028(4) 0.6056(3) 0.0230(8) Uani 1 1 d .
H21A H 0.4114 0.2934 0.6202 0.028 Uiso 1 1 calc R
C22 C 0.3492(2) 0.1387(4) 0.6483(3) 0.0208(8) Uani 1 1 d .
H22A H 0.3283 0.1842 0.6958 0.025 Uiso 1 1 calc R
C23 C 0.2717(3) -0.0515(4) 0.6738(3) 0.0256(9) Uani 1 1 d .
H23A H 0.2319 0.0090 0.6866 0.031 Uiso 1 1 calc R
C24 C 0.3378(3) -0.0942(4) 0.7788(3) 0.0421(12) Uani 1 1 d .
H24A H 0.3723 -0.0230 0.8160 0.063 Uiso 1 1 calc R
H24B H 0.3762 -0.1568 0.7689 0.063 Uiso 1 1 calc R
H24C H 0.3072 -0.1302 0.8188 0.063 Uiso 1 1 calc R
C25 C 0.2168(3) -0.1600(4) 0.6140(3) 0.0319(10) Uani 1 1 d .
H25A H 0.1751 -0.1308 0.5471 0.048 Uiso 1 1 calc R
H25B H 0.1855 -0.1961 0.6531 0.048 Uiso 1 1 calc R
H25C H 0.2545 -0.2232 0.6033 0.048 Uiso 1 1 calc R
C1 C 0.1855(2) 0.2538(3) 0.5147(2) 0.0152(7) Uani 1 1 d .
C2 C 0.2005(2) 0.3678(3) 0.5661(2) 0.0158(7) Uani 1 1 d .
C4 C 0.2783(2) 0.4480(3) 0.6004(3) 0.0182(8) Uani 1 1 d .
C5 C 0.3202(2) 0.4849(4) 0.7022(3) 0.0262(9) Uani 1 1 d .
H5A H 0.2980 0.4609 0.7518 0.031 Uiso 1 1 calc R
C6 C 0.3944(3) 0.5567(4) 0.7314(3) 0.0366(11) Uani 1 1 d .
H6A H 0.4232 0.5817 0.8012 0.044 Uiso 1 1 calc R
C7 C 0.4271(3) 0.5924(4) 0.6595(3) 0.0342(10) Uani 1 1 d .
H7A H 0.4777 0.6426 0.6797 0.041 Uiso 1 1 calc R
C8 C 0.3856(3) 0.5544(4) 0.5581(3) 0.0303(10) Uani 1 1 d .
H8A H 0.4083 0.5781 0.5089 0.036 Uiso 1 1 calc R
C9 C 0.3119(2) 0.4828(3) 0.5280(3) 0.0222(8) Uani 1 1 d .
H9A H 0.2839 0.4570 0.4583 0.027 Uiso 1 1 calc R
C3 C 0.1126(3) 0.5011(4) 0.6397(3) 0.0357(10) Uani 1 1 d .
H3A H 0.0533 0.4955 0.6365 0.054 Uiso 1 1 calc R
H3B H 0.1199 0.5798 0.6093 0.054 Uiso 1 1 calc R
H3C H 0.1539 0.4971 0.7117 0.054 Uiso 1 1 calc R
C10 C 0.0476(2) 0.1231(3) 0.4574(3) 0.0219(8) Uani 1 1 d .
H10A H 0.0084 0.1088 0.4934 0.026 Uiso 1 1 calc R
H10B H 0.0851 0.0489 0.4686 0.026 Uiso 1 1 calc R
C11 C -0.0068(2) 0.1347(3) 0.3433(2) 0.0183(7) Uani 1 1 d .
C12 C -0.0137(3) 0.2430(4) 0.2881(3) 0.0297(9) Uani 1 1 d .
H12A H 0.0202 0.3132 0.3209 0.036 Uiso 1 1 calc R
C13 C -0.0696(3) 0.2500(4) 0.1856(3) 0.0412(12) Uani 1 1 d .
H13A H -0.0743 0.3254 0.1489 0.049 Uiso 1 1 calc R
C14 C -0.1187(3) 0.1483(4) 0.1357(3) 0.0380(11) Uani 1 1 d .
H14A H -0.1569 0.1535 0.0652 0.046 Uiso 1 1 calc R
C15 C -0.1115(3) 0.0397(4) 0.1897(3) 0.0293(9) Uani 1 1 d .
H15A H -0.1444 -0.0311 0.1563 0.035 Uiso 1 1 calc R
C16 C -0.0565(2) 0.0336(4) 0.2924(3) 0.0230(8) Uani 1 1 d .
H16A H -0.0525 -0.0416 0.3291 0.028 Uiso 1 1 calc R
H1 H 0.181(3) 0.061(4) 0.400(3) 0.053(13) Uiso 1 1 d .

loop_
_atom_site_aniso_label
_atom_site_aniso_U_11
_atom_site_aniso_U_22
_atom_site_aniso_U_33
_atom_site_aniso_U_23
_atom_site_aniso_U_13
_atom_site_aniso_U_12
Ru1 0.01813(15) 0.02155(17) 0.01367(14) 0.00113(13) 0.00555(11) 0.00414(14)
Cl1 0.0333(6) 0.0295(5) 0.0176(4) 0.0050(4) 0.0113(4) 0.0086(4)
N1 0.0121(15) 0.0237(17) 0.0142(14) -0.0035(12) 0.0019(12) -0.0011(13)
N2 0.0165(16) 0.0249(18) 0.0263(17) -0.0064(14) 0.0074(14) -0.0024(13)
N3 0.0145(16) 0.0216(17) 0.0198(15) -0.0064(13) 0.0038(13) -0.0017(12)
C17 0.0203(19) 0.0180(19) 0.0130(16) 0.0045(14) 0.0037(15) 0.0045(15)
C18 0.029(2) 0.022(2) 0.0198(18) 0.0022(16) 0.0073(17) 0.0094(17)
C19 0.025(2) 0.040(3) 0.0214(19) 0.0090(18) 0.0109(17) 0.0144(19)
C20 0.0181(19) 0.042(3) 0.029(2) 0.017(2) 0.0095(17) 0.0131(19)
C26 0.027(2) 0.052(3) 0.053(3) 0.022(2) 0.023(2) 0.006(2)
C21 0.0144(19) 0.024(2) 0.0233(19) 0.0078(16) -0.0006(15) 0.0049(16)
C22 0.0183(18) 0.026(2) 0.0154(16) 0.0009(16) 0.0038(14) 0.0056(17)
C23 0.032(2) 0.025(2) 0.0224(19) -0.0004(16) 0.0135(18) 0.0007(17)
C24 0.058(3) 0.044(3) 0.021(2) 0.0080(19) 0.013(2) -0.010(2)
C25 0.033(2) 0.029(2) 0.033(2) 0.0011(18) 0.0134(19) -0.0013(19)
C1 0.0146(18) 0.021(2) 0.0089(15) 0.0019(14) 0.0033(13) 0.0006(15)
C2 0.0133(16) 0.0181(18) 0.0151(16) -0.0006(15) 0.0048(13) -0.0002(15)
C4 0.0130(18) 0.019(2) 0.0186(18) 0.0013(15) 0.0017(15) -0.0007(14)
C5 0.029(2) 0.032(2) 0.0177(18) 0.0016(16) 0.0097(17) -0.0109(18)
C6 0.037(3) 0.048(3) 0.0171(19) -0.0006(19) 0.0027(18) -0.023(2)
C7 0.030(2) 0.044(3) 0.022(2) 0.0028(19) 0.0035(18) -0.020(2)
C8 0.029(2) 0.041(3) 0.0205(19) 0.0048(18) 0.0085(17) -0.0117(19)
C9 0.021(2) 0.026(2) 0.0158(17) 0.0003(15) 0.0033(16) -0.0037(16)
C3 0.034(2) 0.030(2) 0.043(3) -0.017(2) 0.016(2) 0.0040(19)
C10 0.0196(19) 0.020(2) 0.0224(18) 0.0008(15) 0.0039(15) -0.0066(16)
C11 0.0144(17) 0.023(2) 0.0171(16) -0.0026(16) 0.0057(14) -0.0016(16)
C12 0.031(2) 0.030(2) 0.023(2) -0.0029(17) 0.0055(18) -0.0148(19)
C13 0.049(3) 0.037(3) 0.024(2) 0.0079(19) 0.000(2) -0.015(2)
C14 0.038(3) 0.043(3) 0.020(2) 0.003(2) -0.0024(18) -0.009(2)
C15 0.027(2) 0.027(2) 0.028(2) -0.0047(18) 0.0048(18) -0.0064(18)
C16 0.019(2) 0.022(2) 0.0254(19) 0.0005(16) 0.0064(16) 0.0007(16)

loop_
_atom_type_symbol
_atom_type_description
_atom_type_scat_dispersion_real
_atom_type_scat_dispersion_imag
_atom_type_scat_source
C C 0.0033 0.0016 'International Tables Vol C Tables 4.2.6.8 and 6.1.1.4'
H H 0.0000 0.0000 'International Tables Vol C Tables 4.2.6.8 and 6.1.1.4'
N N 0.0061 0.0033 'International Tables Vol C Tables 4.2.6.8 and 6.1.1.4'
Cl Cl 0.1484 0.1585 'International Tables Vol C Tables 4.2.6.8 and 6.1.1.4'
Ru Ru -1.2594 0.8363 'International Tables Vol C Tables 4.2.6.8 and 6.1.1.4'

loop_
_geom_angle_atom_site_label_1
_geom_angle_atom_site_label_2
_geom_angle_atom_site_label_3
_geom_angle
C1 Ru1 C22 87.97(13)
C1 Ru1 C17 103.58(13)
C22 Ru1 C17 37.99(13)
C1 Ru1 C18 139.32(13)
C22 Ru1 C18 67.53(14)
C17 Ru1 C18 38.13(12)
C1 Ru1 C19 166.18(13)
C22 Ru1 C19 78.68(13)
C17 Ru1 C19 67.78(13)
C18 Ru1 C19 36.86(14)
C1 Ru1 C20 133.27(15)
C22 Ru1 C20 66.40(13)
C17 Ru1 C20 80.17(13)
C18 Ru1 C20 66.80(15)
C19 Ru1 C20 36.89(15)
C1 Ru1 C21 102.07(13)
C22 Ru1 C21 36.84(13)
C17 Ru1 C21 67.24(13)
C18 Ru1 C21 77.86(14)
C19 Ru1 C21 64.96(14)
C20 Ru1 C21 35.68(14)
C1 Ru1 Cl1 88.93(9)
C22 Ru1 Cl1 145.82(10)
C17 Ru1 Cl1 167.46(9)
C18 Ru1 Cl1 129.59(10)
C19 Ru1 Cl1 100.10(10)
C20 Ru1 Cl1 91.94(10)
C21 Ru1 Cl1 111.43(10)
C1 Ru1 H1 87.7(14)
C22 Ru1 H1 136.6(14)
C17 Ru1 H1 102.1(14)
C18 Ru1 H1 89.0(14)
C19 Ru1 H1 104.4(14)
C20 Ru1 H1 137.8(14)
C21 Ru1 H1 166.8(14)
Cl1 Ru1 H1 77.2(14)
N2 N1 C1 115.2(3)
N2 N1 C10 115.4(3)
C1 N1 C10 129.3(3)
N3 N2 N1 103.6(3)
N2 N3 C2 112.2(3)
N2 N3 C3 117.4(3)
C2 N3 C3 130.3(3)
C22 C17 C18 116.9(3)
C22 C17 C23 119.1(3)
C18 C17 C23 123.9(3)
C22 C17 Ru1 70.63(19)
C18 C17 Ru1 71.3(2)
C23 C17 Ru1 131.5(3)
C19 C18 C17 121.1(4)
C19 C18 Ru1 73.3(2)
C17 C18 Ru1 70.6(2)
C19 C18 H18A 118.9
C17 C18 H18A 118.9
Ru1 C18 H18A 118.9
C18 C19 C20 120.7(4)
C18 C19 Ru1 69.8(2)
C20 C19 Ru1 72.8(2)
C18 C19 H19A 119.0
C20 C19 H19A 119.0
Ru1 C19 H19A 119.0
C21 C20 C19 118.8(4)
C21 C20 C26 121.1(4)
C19 C20 C26 120.1(4)
C21 C20 Ru1 72.8(2)
C19 C20 Ru1 70.3(2)
C26 C20 Ru1 127.3(3)
C20 C26 H26A 109.5
C20 C26 H26B 109.5
H26A C26 H26B 109.5
C20 C26 H26C 109.5
H26A C26 H26C 109.5
H26B C26 H26C 109.5
C20 C21 C22 120.0(4)
C20 C21 Ru1 71.5(2)
C22 C21 Ru1 67.17(19)
C20 C21 H21A 118.7
C22 C21 H21A 118.7
Ru1 C21 H21A 118.7
C21 C22 C17 122.0(3)
C21 C22 Ru1 76.0(2)
C17 C22 Ru1 71.38(19)
C21 C22 H22A 118.8
C17 C22 H22A 118.8
Ru1 C22 H22A 118.8
C17 C23 C25 113.8(3)
C17 C23 C24 109.6(3)
C25 C23 C24 110.8(3)
C17 C23 H23A 107.5
C25 C23 H23A 107.5
C24 C23 H23A 107.5
C23 C24 H24A 109.5
C23 C24 H24B 109.5
H24A C24 H24B 109.5
C23 C24 H24C 109.5
H24A C24 H24C 109.5
H24B C24 H24C 109.5
C23 C25 H25A 109.5
C23 C25 H25B 109.5
H25A C25 H25B 109.5
C23 C25 H25C 109.5
H25A C25 H25C 109.5
H25B C25 H25C 109.5
N1 C1 C2 101.1(3)
N1 C1 Ru1 128.8(2)
C2 C1 Ru1 129.5(2)
N3 C2 C1 107.9(3)
N3 C2 C4 122.4(3)
C1 C2 C4 129.7(3)
C5 C4 C9 119.7(3)
C5 C4 C2 121.8(3)
C9 C4 C2 118.4(3)
C6 C5 C4 119.8(3)
C6 C5 H5A 120.1
C4 C5 H5A 120.1
C5 C6 C7 120.5(4)
C5 C6 H6A 119.7
C7 C6 H6A 119.7
C8 C7 C6 119.5(4)
C8 C7 H7A 120.2
C6 C7 H7A 120.2
C9 C8 C7 120.7(4)
C9 C8 H8A 119.7
C7 C8 H8A 119.7
C8 C9 C4 119.8(3)
C8 C9 H9A 120.1
C4 C9 H9A 120.1
N3 C3 H3A 109.5
N3 C3 H3B 109.5
H3A C3 H3B 109.5
N3 C3 H3C 109.5
H3A C3 H3C 109.5
H3B C3 H3C 109.5
N1 C10 C11 115.4(3)
N1 C10 H10A 108.4
C11 C10 H10A 108.4
N1 C10 H10B 108.4
C11 C10 H10B 108.4
H10A C10 H10B 107.5
C12 C11 C16 118.1(3)
C12 C11 C10 123.5(3)
C16 C11 C10 118.3(3)
C13 C12 C11 120.5(4)
C13 C12 H12A 119.7
C11 C12 H12A 119.7
C12 C13 C14 120.8(4)
C12 C13 H13A 119.6
C14 C13 H13A 119.6
C15 C14 C13 119.1(4)
C15 C14 H14A 120.5
C13 C14 H14A 120.5
C14 C15 C16 120.0(4)
C14 C15 H15A 120.0
C16 C15 H15A 120.0
C15 C16 C11 121.6(4)
C15 C16 H16A 119.2
C11 C16 H16A 119.2

loop_
_geom_bond_atom_site_label_1
_geom_bond_atom_site_label_2
_geom_bond_distance
Ru1 C1 2.037(3)
Ru1 C22 2.172(3)
Ru1 C17 2.182(3)
Ru1 C18 2.191(4)
Ru1 C19 2.236(4)
Ru1 C20 2.269(4)
Ru1 C21 2.287(4)
Ru1 Cl1 2.4346(10)
Ru1 H1 1.73(4)
N1 N2 1.333(4)
N1 C1 1.371(4)
N1 C10 1.451(4)
N2 N3 1.314(4)
N3 C2 1.355(4)
N3 C3 1.461(5)
C17 C22 1.417(5)
C17 C18 1.428(5)
C17 C23 1.512(5)
C18 C19 1.400(5)
C18 H18A 1.0000
C19 C20 1.426(6)
C19 H19A 1.0000
C20 C21 1.396(5)
C20 C26 1.497(5)
C26 H26A 0.9800
C26 H26B 0.9800
C26 H26C 0.9800
C21 C22 1.413(5)
C21 H21A 1.0000
C22 H22A 1.0000
C23 C25 1.521(5)
C23 C24 1.531(5)
C23 H23A 1.0000
C24 H24A 0.9800
C24 H24B 0.9800
C24 H24C 0.9800
C25 H25A 0.9800
C25 H25B 0.9800
C25 H25C 0.9800
C1 C2 1.397(5)
C2 C4 1.478(5)
C4 C5 1.387(5)
C4 C9 1.400(5)
C5 C6 1.384(5)
C5 H5A 0.9500
C6 C7 1.385(5)
C6 H6A 0.9500
C7 C8 1.385(5)
C7 H7A 0.9500
C8 C9 1.374(5)
C8 H8A 0.9500
C9 H9A 0.9500
C3 H3A 0.9800
C3 H3B 0.9800
C3 H3C 0.9800
C10 C11 1.511(5)
C10 H10A 0.9900
C10 H10B 0.9900
C11 C12 1.383(5)
C11 C16 1.386(5)
C12 C13 1.382(5)
C12 H12A 0.9500
C13 C14 1.384(6)
C13 H13A 0.9500
C14 C15 1.375(6)
C14 H14A 0.9500
C15 C16 1.380(5)
C15 H15A 0.9500
C16 H16A 0.9500

loop_
_geom_torsion_atom_site_label_1
_geom_torsion_atom_site_label_2
_geom_torsion_atom_site_label_3
_geom_torsion_atom_site_label_4
_geom_torsion
C1 N1 N2 N3 0.4(4)
C10 N1 N2 N3 179.2(3)
N1 N2 N3 C2 0.4(4)
N1 N2 N3 C3 -175.6(3)
C1 Ru1 C17 C22 -68.4(2)
C18 Ru1 C17 C22 128.7(3)
C19 Ru1 C17 C22 100.3(2)
C20 Ru1 C17 C22 64.0(2)
C21 Ru1 C17 C22 29.2(2)
Cl1 Ru1 C17 C22 115.7(4)
C1 Ru1 C17 C18 162.9(2)
C22 Ru1 C17 C18 -128.7(3)
C19 Ru1 C17 C18 -28.4(2)
C20 Ru1 C17 C18 -64.7(2)
C21 Ru1 C17 C18 -99.5(2)
Cl1 Ru1 C17 C18 -13.0(6)
C1 Ru1 C17 C23 43.8(4)
C22 Ru1 C17 C23 112.2(4)
C18 Ru1 C17 C23 -119.1(4)
C19 Ru1 C17 C23 -147.5(4)
C20 Ru1 C17 C23 176.2(4)
C21 Ru1 C17 C23 141.4(4)
Cl1 Ru1 C17 C23 -132.1(4)
C22 C17 C18 C19 -0.3(5)
C23 C17 C18 C19 -176.7(3)
Ru1 C17 C18 C19 55.3(3)
C22 C17 C18 Ru1 -55.6(3)
C23 C17 C18 Ru1 128.0(3)
C1 Ru1 C18 C19 -158.7(2)
C22 Ru1 C18 C19 -101.4(3)
C17 Ru1 C18 C19 -132.7(3)
C20 Ru1 C18 C19 -28.5(2)
C21 Ru1 C18 C19 -64.2(2)
Cl1 Ru1 C18 C19 43.7(3)
C1 Ru1 C18 C17 -26.0(3)
C22 Ru1 C18 C17 31.3(2)
C19 Ru1 C18 C17 132.7(3)
C20 Ru1 C18 C17 104.2(2)
C21 Ru1 C18 C17 68.5(2)
Cl1 Ru1 C18 C17 176.35(16)
C17 C18 C19 C20 0.2(5)
Ru1 C18 C19 C20 54.3(3)
C17 C18 C19 Ru1 -54.1(3)
C1 Ru1 C19 C18 82.6(6)
C22 Ru1 C19 C18 67.5(2)
C17 Ru1 C19 C18 29.4(2)
C20 Ru1 C19 C18 133.1(3)
C21 Ru1 C19 C18 103.7(2)
Cl1 Ru1 C19 C18 -147.3(2)
C1 Ru1 C19 C20 -50.5(7)
C22 Ru1 C19 C20 -65.6(2)
C17 Ru1 C19 C20 -103.7(2)
C18 Ru1 C19 C20 -133.1(3)
C21 Ru1 C19 C20 -29.4(2)
Cl1 Ru1 C19 C20 79.6(2)
C18 C19 C20 C21 3.4(5)
Ru1 C19 C20 C21 56.3(3)
C18 C19 C20 C26 -175.4(4)
Ru1 C19 C20 C26 -122.5(3)
C18 C19 C20 Ru1 -52.9(3)
C1 Ru1 C20 C21 35.0(3)
C22 Ru1 C20 C21 -27.3(2)
C17 Ru1 C20 C21 -64.4(2)
C18 Ru1 C20 C21 -101.8(2)
C19 Ru1 C20 C21 -130.3(3)
Cl1 Ru1 C20 C21 125.4(2)
C1 Ru1 C20 C19 165.3(2)
C22 Ru1 C20 C19 103.0(2)
C17 Ru1 C20 C19 65.9(2)
C18 Ru1 C20 C19 28.5(2)
C21 Ru1 C20 C19 130.3(3)
Cl1 Ru1 C20 C19 -104.3(2)
C1 Ru1 C20 C26 -81.3(4)
C22 Ru1 C20 C26 -143.6(4)
C17 Ru1 C20 C26 179.3(4)
C18 Ru1 C20 C26 141.8(4)
C19 Ru1 C20 C26 113.4(5)
C21 Ru1 C20 C26 -116.3(5)
Cl1 Ru1 C20 C26 9.1(4)
C19 C20 C21 C22 -6.8(5)
C26 C20 C21 C22 171.9(3)
Ru1 C20 C21 C22 48.2(3)
C19 C20 C21 Ru1 -55.0(3)
C26 C20 C21 Ru1 123.7(4)
C1 Ru1 C21 C20 -154.7(2)
C22 Ru1 C21 C20 135.6(3)
C17 Ru1 C21 C20 105.5(3)
C18 Ru1 C21 C20 67.0(2)
C19 Ru1 C21 C20 30.4(2)
Cl1 Ru1 C21 C20 -61.0(2)
C1 Ru1 C21 C22 69.8(2)
C17 Ru1 C21 C22 -30.1(2)
C18 Ru1 C21 C22 -68.6(2)
C19 Ru1 C21 C22 -105.2(2)
C20 Ru1 C21 C22 -135.6(3)
Cl1 Ru1 C21 C22 163.39(19)
C20 C21 C22 C17 6.9(5)
Ru1 C21 C22 C17 57.0(3)
C20 C21 C22 Ru1 -50.1(3)
C18 C17 C22 C21 -3.3(5)
C23 C17 C22 C21 173.3(3)
Ru1 C17 C22 C21 -59.2(3)
C18 C17 C22 Ru1 56.0(3)
C23 C17 C22 Ru1 -127.5(3)
C1 Ru1 C22 C21 -113.4(2)
C17 Ru1 C22 C21 131.4(3)
C18 Ru1 C22 C21 99.9(2)
C19 Ru1 C22 C21 63.1(2)
C20 Ru1 C22 C21 26.5(2)
Cl1 Ru1 C22 C21 -28.3(3)
C1 Ru1 C22 C17 115.3(2)
C18 Ru1 C22 C17 -31.4(2)
C19 Ru1 C22 C17 -68.3(2)
C20 Ru1 C22 C17 -104.9(2)
C21 Ru1 C22 C17 -131.4(3)
Cl1 Ru1 C22 C17 -159.61(16)
C22 C17 C23 C25 161.3(3)
C18 C17 C23 C25 -22.4(5)
Ru1 C17 C23 C25 72.1(4)
C22 C17 C23 C24 -74.0(4)
C18 C17 C23 C24 102.3(4)
Ru1 C17 C23 C24 -163.2(3)
N2 N1 C1 C2 -1.0(4)
C10 N1 C1 C2 -179.6(3)
N2 N1 C1 Ru1 170.5(2)
C10 N1 C1 Ru1 -8.1(5)
C22 Ru1 C1 N1 -113.0(3)
C17 Ru1 C1 N1 -78.1(3)
C18 Ru1 C1 N1 -61.9(4)
C19 Ru1 C1 N1 -127.8(6)
C20 Ru1 C1 N1 -167.3(2)
C21 Ru1 C1 N1 -147.3(3)
Cl1 Ru1 C1 N1 101.0(3)
C22 Ru1 C1 C2 56.2(3)
C17 Ru1 C1 C2 91.1(3)
C18 Ru1 C1 C2 107.2(3)
C19 Ru1 C1 C2 41.4(7)
C20 Ru1 C1 C2 1.9(4)
C21 Ru1 C1 C2 21.9(3)
Cl1 Ru1 C1 C2 -89.8(3)
N2 N3 C2 C1 -1.0(4)
C3 N3 C2 C1 174.3(4)
N2 N3 C2 C4 179.3(3)
C3 N3 C2 C4 -5.4(6)
N1 C1 C2 N3 1.1(3)
Ru1 C1 C2 N3 -170.3(2)
N1 C1 C2 C4 -179.2(3)
Ru1 C1 C2 C4 9.4(5)
N3 C2 C4 C5 55.5(5)
C1 C2 C4 C5 -124.1(4)
N3 C2 C4 C9 -127.1(4)
C1 C2 C4 C9 53.2(5)
C9 C4 C5 C6 0.6(6)
C2 C4 C5 C6 177.9(4)
C4 C5 C6 C7 0.2(7)
C5 C6 C7 C8 -0.8(7)
C6 C7 C8 C9 0.7(7)
C7 C8 C9 C4 0.1(6)
C5 C4 C9 C8 -0.8(6)
C2 C4 C9 C8 -178.1(4)
N2 N1 C10 C11 92.2(4)
C1 N1 C10 C11 -89.2(4)
N1 C10 C11 C12 -7.7(5)
N1 C10 C11 C16 176.1(3)
C16 C11 C12 C13 0.9(6)
C10 C11 C12 C13 -175.2(4)
C11 C12 C13 C14 -1.0(7)
C12 C13 C14 C15 0.2(7)
C13 C14 C15 C16 0.6(7)
C14 C15 C16 C11 -0.7(6)
C12 C11 C16 C15 -0.1(5)
C10 C11 C16 C15 176.3(3)
